data_4071186
loop_
_publ_author_name
'Dub, Pavel A.'
'Belkova, Natalia V.'
'Lyssenko, Konstantin A.'
'Silantyev, Gleb A.'
'Epstein, Lina M.'
'Shubina, Elena S.'
'Daran, Jean-Claude'
'Poli, Rinaldo'

_publ_section_title
;
 Synthesis and Protonation Studies of Cp*Os(dppe)H: Kinetic versus
 Thermodynamic Control
;
_journal_issue 13
_journal_name_full Organometallics
_journal_page_first 3307
_journal_paper_doi 10.1021/om8000235
_journal_volume 27
_journal_year 2008
_chemical_compound_source 'synthesis as described'
_chemical_formula_moiety 'C18 H27 Br Os'
_chemical_formula_sum 'C18 H27 Br Os'
_chemical_formula_weight 513.51
_chemical_name_systematic
;
 ?
;
_space_group_IT_number 14
_symmetry_cell_setting monoclinic
_symmetry_Int_Tables_number 14
_symmetry_space_group_name_Hall '-P 2yn'
_symmetry_space_group_name_H-M 'P 1 21/n 1'
_atom_sites_solution_hydrogens geom
_atom_sites_solution_primary direct
_atom_sites_solution_secondary difmap
_audit_creation_method SHELXL-97
_cell_angle_alpha 90.00
_cell_angle_beta 97.170(3)
_cell_angle_gamma 90.00
_cell_formula_units_Z 4
_cell_length_a 8.7839(3)
_cell_length_b 13.3233(4)
_cell_length_c 14.1332(5)
_cell_measurement_reflns_used 11499
_cell_measurement_temperature 180(2)
_cell_measurement_theta_max 31.9
_cell_measurement_theta_min 2.8
_cell_volume 1641.08(10)
_computing_cell_refinement 'CrysAlis RED (Oxford Diffraction, 2006)'
_computing_data_collection 'CrysAlis CCD (Oxford Diffraction, 2006)'
_computing_data_reduction 'CrysAlis RED'
_computing_molecular_graphics 'Ortep-3 for Windows (Farrugia, 1997)'
_computing_publication_material 'WinGX publication routines (Farrugia, 1999)'
_computing_structure_refinement 'SHELXL-97 (Sheldrick, 1997)'
_computing_structure_solution 'SIR-97 (Altomare et al., 1997)'
_diffrn_ambient_temperature 180(2)
_diffrn_detector_area_resol_mean 8.2632
_diffrn_measured_fraction_theta_full 0.997
_diffrn_measured_fraction_theta_max 0.997
_diffrn_measurement_device_type 'Oxford-Diffraction XCALIBUR'
_diffrn_measurement_method '\w and \f'
_diffrn_radiation_monochromator graphite
_diffrn_radiation_source 'fine-focus sealed tube'
_diffrn_radiation_type MoK\a
_diffrn_radiation_wavelength 0.71073
_diffrn_reflns_av_R_equivalents 0.0503
_diffrn_reflns_av_sigmaI/netI 0.0355
_diffrn_reflns_limit_h_max 11
_diffrn_reflns_limit_h_min -7
_diffrn_reflns_limit_k_max 17
_diffrn_reflns_limit_k_min -17
_diffrn_reflns_limit_l_max 18
_diffrn_reflns_limit_l_min -18
_diffrn_reflns_number 12449
_diffrn_reflns_theta_full 28.28
_diffrn_reflns_theta_max 28.28
_diffrn_reflns_theta_min 2.79
_exptl_absorpt_coefficient_mu 10.194
_exptl_absorpt_correction_T_max 1.00000
_exptl_absorpt_correction_T_min 0.03380
_exptl_absorpt_correction_type multi-scan
_exptl_absorpt_process_details
;
Empirical absorption correction using spherical harmonics,
implemented in SCALE3 ABSPACK scaling algorithm.
CrysAlis RED (Oxford Diffraction, 2006)
;
_exptl_crystal_colour orange
_exptl_crystal_density_diffrn 2.078
_exptl_crystal_density_method 'not measured'
_exptl_crystal_description planar
_exptl_crystal_F_000 984
_exptl_crystal_size_max 0.82
_exptl_crystal_size_mid 0.66
_exptl_crystal_size_min 0.08
_refine_diff_density_max 3.152
_refine_diff_density_min -3.729
_refine_diff_density_rms 0.352
_refine_ls_extinction_method none
_refine_ls_goodness_of_fit_ref 1.104
_refine_ls_hydrogen_treatment constr
_refine_ls_matrix_type full
_refine_ls_number_parameters 186
_refine_ls_number_reflns 4065
_refine_ls_number_restraints 0
_refine_ls_restrained_S_all 1.104
_refine_ls_R_factor_all 0.0517
_refine_ls_R_factor_gt 0.0413
_refine_ls_shift/su_max 0.000
_refine_ls_shift/su_mean 0.000
_refine_ls_structure_factor_coef Fsqd
_refine_ls_weighting_details 'calc w=1/[\s^2^(Fo^2^)+(0.0614P)^2^+24.0341P] where P=(Fo^2^+2Fc^2^)/3'
_refine_ls_weighting_scheme calc
_refine_ls_wR_factor_gt 0.1112
_refine_ls_wR_factor_ref 0.1239
_reflns_number_gt 3527
_reflns_number_total 4065
_reflns_threshold_expression I>2\s(I)
_cod_data_source_file om8000235-file003.cif
_cod_data_source_block OsBr
_cod_depositor_comments
;
The following automatic conversions were performed:

'_symmetry_cell_setting' value 'Monoclinic' changed to 'monoclinic'
according to /home/saulius/struct/CIF-dictionaries/cif_core.dic
dictionary named 'cif_core.dic' version 2.4.1 from 2010-06-29.

Automatic conversion script
Id: cif_fix_values 1715 2011-07-08 13:25:40Z adriana 
;
_cod_original_cell_volume 1641.08(9)
_cod_original_sg_symbol_H-M 'P 21/n'
_cod_database_code 4071186

loop_
_symmetry_equiv_pos_as_xyz
'x, y, z'
'-x+1/2, y+1/2, -z+1/2'
'-x, -y, -z'
'x-1/2, -y-1/2, z-1/2'

loop_
_atom_site_label
_atom_site_type_symbol
_atom_site_fract_x
_atom_site_fract_y
_atom_site_fract_z
_atom_site_U_iso_or_equiv
_atom_site_adp_type
_atom_site_occupancy
_atom_site_symmetry_multiplicity
_atom_site_calc_flag
_atom_site_refinement_flags
Os1 Os 0.09936(3) 0.13838(2) 0.220824(18) 0.01351(11) Uani 1 1 d .
Br1 Br 0.13479(9) 0.22386(7) 0.06139(6) 0.02523(19) Uani 1 1 d .
C1 C 0.2183(8) 0.0088(6) 0.1561(5) 0.0188(15) Uani 1 1 d .
C2 C 0.3359(8) 0.0669(6) 0.2139(6) 0.0206(15) Uani 1 1 d .
C3 C 0.3052(9) 0.0600(6) 0.3088(5) 0.0197(15) Uani 1 1 d .
C4 C 0.1670(9) 0.0074(6) 0.3109(5) 0.0191(15) Uani 1 1 d .
C5 C 0.1153(9) -0.0291(7) 0.2163(6) 0.0241(17) Uani 1 1 d .
C6 C 0.2224(10) -0.0188(7) 0.0549(6) 0.0263(17) Uani 1 1 d .
H7A H 0.2946 -0.0744 0.0512 0.039 Uiso 1 1 calc R
H7B H 0.2557 0.0391 0.0201 0.039 Uiso 1 1 calc R
H7C H 0.1198 -0.0396 0.0265 0.039 Uiso 1 1 calc R
C7 C 0.4720(10) 0.1122(8) 0.1776(7) 0.032(2) Uani 1 1 d .
H6A H 0.5248 0.1567 0.2263 0.048 Uiso 1 1 calc R
H6B H 0.4388 0.1510 0.1197 0.048 Uiso 1 1 calc R
H6C H 0.5421 0.0589 0.1627 0.048 Uiso 1 1 calc R
C8 C 0.4089(11) 0.0978(9) 0.3936(7) 0.038(2) Uani 1 1 d .
H10A H 0.3469 0.1231 0.4415 0.058 Uiso 1 1 calc R
H10B H 0.4732 0.1522 0.3738 0.058 Uiso 1 1 calc R
H10C H 0.4745 0.0430 0.4210 0.058 Uiso 1 1 calc R
C9 C 0.1083(11) -0.0326(8) 0.3997(7) 0.036(2) Uani 1 1 d .
H9A H 0.1537 -0.0986 0.4155 0.054 Uiso 1 1 calc R
H9B H -0.0037 -0.0388 0.3884 0.054 Uiso 1 1 calc R
H9C H 0.1368 0.0137 0.4529 0.054 Uiso 1 1 calc R
C10 C -0.0067(10) -0.1047(7) 0.1895(7) 0.0297(19) Uani 1 1 d .
H8A H -0.0172 -0.1161 0.1205 0.045 Uiso 1 1 calc R
H8B H -0.1043 -0.0801 0.2075 0.045 Uiso 1 1 calc R
H8C H 0.0207 -0.1679 0.2229 0.045 Uiso 1 1 calc R
C11 C 0.0787(9) 0.2980(7) 0.2558(7) 0.0275(18) Uani 1 1 d .
H11 H 0.1660 0.3398 0.2390 0.033 Uiso 1 1 calc R
C12 C 0.1138(10) 0.2435(8) 0.3398(6) 0.0273(18) Uani 1 1 d .
H12 H 0.2207 0.2546 0.3715 0.033 Uiso 1 1 calc R
C13 C -0.0018(11) 0.2244(8) 0.4092(6) 0.032(2) Uani 1 1 d .
H13A H -0.0252 0.2882 0.4401 0.038 Uiso 1 1 calc R
H13B H 0.0429 0.1776 0.4595 0.038 Uiso 1 1 calc R
C14 C -0.1522(10) 0.1790(8) 0.3574(6) 0.0301(19) Uani 1 1 d .
H14A H -0.1980 0.1335 0.4015 0.036 Uiso 1 1 calc R
H14B H -0.2265 0.2337 0.3392 0.036 Uiso 1 1 calc R
C15 C -0.1233(9) 0.1211(7) 0.2685(6) 0.0212(16) Uani 1 1 d .
H15 H -0.1580 0.0496 0.2691 0.025 Uiso 1 1 calc R
C16 C -0.1411(8) 0.1642(6) 0.1756(6) 0.0197(15) Uani 1 1 d .
H16 H -0.1871 0.1178 0.1242 0.024 Uiso 1 1 calc R
C17 C -0.1812(10) 0.2725(7) 0.1579(6) 0.0270(18) Uani 1 1 d .
H17A H -0.2892 0.2835 0.1684 0.032 Uiso 1 1 calc R
H17B H -0.1721 0.2889 0.0905 0.032 Uiso 1 1 calc R
C18 C -0.0789(10) 0.3428(7) 0.2220(8) 0.0300(19) Uani 1 1 d .
H18A H -0.1304 0.3598 0.2784 0.036 Uiso 1 1 calc R
H18B H -0.0651 0.4058 0.1870 0.036 Uiso 1 1 calc R

loop_
_atom_site_aniso_label
_atom_site_aniso_U_11
_atom_site_aniso_U_22
_atom_site_aniso_U_33
_atom_site_aniso_U_23
_atom_site_aniso_U_13
_atom_site_aniso_U_12
Os1 0.01232(15) 0.01612(18) 0.01240(16) -0.00017(10) 0.00281(10) -0.00120(9)
Br1 0.0283(4) 0.0271(4) 0.0215(4) 0.0084(3) 0.0078(3) 0.0010(3)
C1 0.020(3) 0.025(4) 0.011(3) 0.003(3) 0.003(3) 0.004(3)
C2 0.014(3) 0.025(4) 0.022(4) -0.006(3) -0.001(3) 0.002(3)
C3 0.024(4) 0.017(4) 0.016(3) -0.003(3) -0.003(3) 0.002(3)
C4 0.025(4) 0.015(4) 0.018(3) 0.004(3) 0.005(3) 0.015(3)
C5 0.018(3) 0.033(5) 0.023(4) -0.002(3) 0.006(3) -0.004(3)
C6 0.035(4) 0.028(5) 0.016(4) -0.006(3) 0.004(3) 0.003(4)
C7 0.017(4) 0.039(5) 0.040(5) -0.002(4) 0.005(3) 0.001(4)
C8 0.035(5) 0.046(6) 0.029(5) -0.018(4) -0.016(4) 0.009(4)
C9 0.039(5) 0.041(6) 0.031(5) 0.018(4) 0.018(4) 0.016(4)
C10 0.029(4) 0.014(4) 0.048(5) -0.005(4) 0.010(4) -0.005(3)
C11 0.020(4) 0.026(5) 0.036(5) 0.003(4) 0.006(3) -0.011(3)
C12 0.026(4) 0.039(5) 0.017(4) -0.005(3) 0.003(3) 0.005(4)
C13 0.035(5) 0.045(6) 0.016(4) -0.003(4) 0.006(3) 0.007(4)
C14 0.022(4) 0.045(6) 0.024(4) 0.007(4) 0.006(3) 0.007(4)
C15 0.017(3) 0.025(4) 0.022(4) 0.003(3) 0.005(3) 0.005(3)
C16 0.014(3) 0.026(4) 0.020(4) -0.002(3) 0.004(3) -0.002(3)
C17 0.024(4) 0.032(5) 0.025(4) 0.007(3) 0.003(3) 0.010(3)
C18 0.026(4) 0.019(4) 0.046(5) -0.003(4) 0.009(4) 0.002(3)

loop_
_atom_type_symbol
_atom_type_description
_atom_type_scat_dispersion_real
_atom_type_scat_dispersion_imag
_atom_type_scat_source
C C 0.0033 0.0016 'International Tables Vol C Tables 4.2.6.8 and 6.1.1.4'
H H 0.0000 0.0000 'International Tables Vol C Tables 4.2.6.8 and 6.1.1.4'
Br Br -0.2901 2.4595 'International Tables Vol C Tables 4.2.6.8 and 6.1.1.4'
Os Os -1.2165 7.6030 'International Tables Vol C Tables 4.2.6.8 and 6.1.1.4'

loop_
_geom_angle_atom_site_label_1
_geom_angle_atom_site_label_2
_geom_angle_atom_site_label_3
_geom_angle
C16 Os1 C15 38.5(3)
C16 Os1 C12 95.0(3)
C15 Os1 C12 78.2(3)
C16 Os1 C11 78.9(3)
C15 Os1 C11 86.0(3)
C12 Os1 C11 37.1(3)
C16 Os1 C4 118.8(3)
C15 Os1 C4 85.7(3)
C12 Os1 C4 94.5(3)
C11 Os1 C4 131.5(3)
C16 Os1 C5 102.3(3)
C15 Os1 C5 88.0(3)
C12 Os1 C5 131.7(3)
C11 Os1 C5 168.4(3)
C4 Os1 C5 37.9(3)
C16 Os1 C1 119.0(3)
C15 Os1 C1 121.7(3)
C12 Os1 C1 144.6(3)
C11 Os1 C1 152.0(3)
C4 Os1 C1 61.6(3)
C5 Os1 C1 36.5(3)
C16 Os1 C2 155.6(3)
C15 Os1 C2 145.9(3)
C12 Os1 C2 109.5(3)
C11 Os1 C2 120.8(3)
C4 Os1 C2 61.0(3)
C5 Os1 C2 61.7(3)
C1 Os1 C2 37.2(3)
C16 Os1 C3 154.5(3)
C15 Os1 C3 117.5(3)
C12 Os1 C3 84.8(3)
C11 Os1 C3 113.4(3)
C4 Os1 C3 36.2(3)
C5 Os1 C3 61.1(3)
C1 Os1 C3 60.3(3)
C2 Os1 C3 35.4(3)
C16 Os1 Br1 83.8(2)
C15 Os1 Br1 122.2(2)
C12 Os1 Br1 112.9(3)
C11 Os1 Br1 78.0(2)
C4 Os1 Br1 143.47(19)
C5 Os1 Br1 113.6(2)
C1 Os1 Br1 82.63(19)
C2 Os1 Br1 86.4(2)
C3 Os1 Br1 119.9(2)
C5 C1 C2 108.4(7)
C5 C1 C6 126.0(8)
C2 C1 C6 124.9(7)
C5 C1 Os1 70.5(5)
C2 C1 Os1 72.5(4)
C6 C1 Os1 130.3(6)
C3 C2 C1 107.1(7)
C3 C2 C7 127.9(7)
C1 C2 C7 124.5(7)
C3 C2 Os1 72.8(4)
C1 C2 Os1 70.3(4)
C7 C2 Os1 128.1(6)
C2 C3 C4 108.8(7)
C2 C3 C8 124.9(8)
C4 C3 C8 126.2(8)
C2 C3 Os1 71.8(4)
C4 C3 Os1 67.5(4)
C8 C3 Os1 129.3(6)
C3 C4 C5 108.8(7)
C3 C4 C9 125.3(8)
C5 C4 C9 123.4(8)
C3 C4 Os1 76.3(5)
C5 C4 Os1 72.5(5)
C9 C4 Os1 131.7(5)
C1 C5 C4 106.7(7)
C1 C5 C10 125.9(8)
C4 C5 C10 126.8(8)
C1 C5 Os1 73.0(5)
C4 C5 Os1 69.6(5)
C10 C5 Os1 129.7(6)
C12 C11 C18 124.4(8)
C12 C11 Os1 70.9(5)
C18 C11 Os1 113.9(6)
C11 C12 C13 122.9(8)
C11 C12 Os1 72.1(5)
C13 C12 Os1 114.2(6)
C12 C13 C14 111.1(7)
C15 C14 C13 111.5(7)
C16 C15 C14 123.1(8)
C16 C15 Os1 70.7(4)
C14 C15 Os1 117.0(6)
C15 C16 C17 122.6(7)
C15 C16 Os1 70.8(4)
C17 C16 Os1 113.8(5)
C16 C17 C18 112.7(7)
C17 C18 C11 113.0(7)

loop_
_geom_bond_atom_site_label_1
_geom_bond_atom_site_label_2
_geom_bond_distance
Os1 C16 2.157(7)
Os1 C15 2.159(8)
Os1 C12 2.180(9)
Os1 C11 2.196(10)
Os1 C4 2.198(7)
Os1 C5 2.237(10)
Os1 C1 2.268(8)
Os1 C2 2.299(7)
Os1 C3 2.312(8)
Os1 Br1 2.5780(8)
C1 C5 1.410(10)
C1 C2 1.457(11)
C1 C6 1.482(10)
C2 C3 1.404(11)
C2 C7 1.487(12)
C3 C4 1.405(11)
C3 C8 1.500(11)
C4 C5 1.442(11)
C4 C9 1.513(11)
C5 C10 1.485(12)
C11 C12 1.392(13)
C11 C18 1.529(12)
C12 C13 1.519(12)
C13 C14 1.551(13)
C14 C15 1.523(12)
C15 C16 1.424(11)
C16 C17 1.500(12)
C17 C18 1.517(13)
